data_7134257
loop_
_publ_author_name
'Bhattacharyya, Hemanga'
'Saha, Sharajit'
'Verma, Kshitiz'
'Punniyamurthy, Tharmalingam'

_publ_section_title
;
 Palladium-catalyzed substrate-switchable C-H alkenylation and alkylation
 of benzoic acids using MBH alcohols.
;
_journal_issue 21
_journal_name_full 'Chemical communications (Cambridge, England)'
_journal_page_first 4200
_journal_page_last 4203
_journal_paper_doi 10.1039/d4cc06691j
_journal_volume 61
_journal_year 2025
_chemical_formula_moiety 'C13 H14 O3'
_chemical_formula_sum 'C13 H14 O3'
_chemical_formula_weight 218.24
_space_group_crystal_system triclinic
_space_group_IT_number 2
_space_group_name_Hall '-P 1'
_space_group_name_H-M_alt 'P -1'
_atom_sites_solution_hydrogens geom
_atom_sites_solution_primary iterative
_audit_creation_date 2024-07-08
_audit_creation_method
;
Olex2 1.5-alpha
(compiled 2023.11.24 svn.r209d9fb2 for OlexSys, GUI svn.r6869)
;
_audit_update_record
;
2024-07-08 deposited with the CCDC.	2025-02-10 downloaded from the CCDC.
;
_cell_angle_alpha 109.344(11)
_cell_angle_beta 101.143(11)
_cell_angle_gamma 100.258(11)
_cell_formula_units_Z 2
_cell_length_a 8.402(3)
_cell_length_b 8.472(3)
_cell_length_c 9.245(4)
_cell_measurement_reflns_used 6544
_cell_measurement_temperature 298(2)
_cell_measurement_theta_max 26.11
_cell_measurement_theta_min 2.43
_cell_volume 588.0(4)
_computing_cell_refinement 'SAINT V8.40B (?, 2016)'
_computing_data_collection 'Bruker APEX2'
_computing_data_reduction 'SAINT V8.40B (?, 2016)'
_computing_molecular_graphics 'Olex2 1.5-alpha (Dolomanov et al., 2009)'
_computing_publication_material 'Olex2 1.5-alpha (Dolomanov et al., 2009)'
_computing_structure_refinement 'SHELXL 2018/3 (Sheldrick, 2015)'
_computing_structure_solution 'olex2.solve 1.5-alpha (Bourhis et al., 2015)'
_diffrn_ambient_temperature 298.00
_diffrn_measured_fraction_theta_full 0.993
_diffrn_measured_fraction_theta_max 0.992
_diffrn_measurement_device_type 'Bruker APEX-II CCD'
_diffrn_measurement_method '\f and \w scans'
_diffrn_radiation_type MoK\a
_diffrn_radiation_wavelength 0.71073
_diffrn_reflns_av_R_equivalents 0.0337
_diffrn_reflns_av_unetI/netI 0.0231
_diffrn_reflns_Laue_measured_fraction_full 0.993
_diffrn_reflns_Laue_measured_fraction_max 0.992
_diffrn_reflns_limit_h_max 10
_diffrn_reflns_limit_h_min -10
_diffrn_reflns_limit_k_max 10
_diffrn_reflns_limit_k_min -10
_diffrn_reflns_limit_l_max 11
_diffrn_reflns_limit_l_min -11
_diffrn_reflns_number 14188
_diffrn_reflns_point_group_measured_fraction_full 0.993
_diffrn_reflns_point_group_measured_fraction_max 0.992
_diffrn_reflns_theta_full 25.242
_diffrn_reflns_theta_max 26.001
_diffrn_reflns_theta_min 2.426
_diffrn_source_current 1.4
_diffrn_source_power 0.07
_diffrn_source_voltage 50.0
_diffrn_standards_number 0
_exptl_absorpt_coefficient_mu 0.087
_exptl_absorpt_correction_T_max 0.7454
_exptl_absorpt_correction_T_min 0.6996
_exptl_absorpt_correction_type none
_exptl_absorpt_process_details
;
SADABS-2016/2 (Bruker,2016/2) was used for absorption correction.
wR2(int) was 0.1435 before and 0.0547 after correction.
The Ratio of minimum to maximum transmission is 0.9386.
The \l/2 correction factor is Not present.
;
_exptl_crystal_colour colourless
_exptl_crystal_colour_primary colourless
_exptl_crystal_density_diffrn 1.233
_exptl_crystal_description block
_exptl_crystal_F_000 232
_exptl_crystal_size_max 0.39
_exptl_crystal_size_mid 0.35
_exptl_crystal_size_min 0.31
_exptl_transmission_factor_max 0.7454
_exptl_transmission_factor_min 0.6996
_refine_diff_density_max 0.142
_refine_diff_density_min -0.149
_refine_diff_density_rms 0.029
_refine_ls_extinction_method none
_refine_ls_goodness_of_fit_ref 1.087
_refine_ls_hydrogen_treatment constr
_refine_ls_matrix_type full
_refine_ls_number_parameters 148
_refine_ls_number_reflns 2304
_refine_ls_number_restraints 0
_refine_ls_restrained_S_all 1.087
_refine_ls_R_factor_all 0.0734
_refine_ls_R_factor_gt 0.0548
_refine_ls_shift/su_max 0.000
_refine_ls_shift/su_mean 0.000
_refine_ls_structure_factor_coef Fsqd
_refine_ls_weighting_details 'w=1/[\s^2^(Fo^2^)+(0.0479P)^2^+0.1874P] where P=(Fo^2^+2Fc^2^)/3'
_refine_ls_weighting_scheme calc
_refine_ls_wR_factor_gt 0.1271
_refine_ls_wR_factor_ref 0.1416
_reflns_Friedel_coverage 0.000
_reflns_number_gt 1770
_reflns_number_total 2304
_reflns_threshold_expression 'I > 2\s(I)'
_cod_data_source_file d4cc06691j2.cif
_cod_data_source_block hbh_247_0ma_a
_cod_depositor_comments 'Adding full bibliography for 7134257.cif.'
_cod_database_code 7134257
_shelx_shelxl_version_number 2018/3
_shelx_space_group_comment
;
The symmetry employed for this shelxl refinement is uniquely defined
by the following loop, which should always be used as a source of
symmetry information in preference to the above space-group names.
They are only intended as comments.
;
_olex2_refinement_description
;
1. Fixed Uiso
 At 1.2 times of:
  All C(H) groups
 At 1.5 times of:
  All C(H,H,H) groups
2.a Aromatic/amide H refined with riding coordinates:
 C2(H2), C5(H5), C7(H7), C8(H8), C9(H9)
2.b Idealised Me refined as rotating group:
 C10(H10A,H10B,H10C), C11(H11A,H11B,H11C), C13(H13A,H13B,H13C)
;
_olex2_submission_special_instructions 'No special instructions were received'

loop_
_space_group_symop_operation_xyz
'x, y, z'
'-x, -y, -z'

loop_
_atom_site_label
_atom_site_type_symbol
_atom_site_fract_x
_atom_site_fract_y
_atom_site_fract_z
_atom_site_U_iso_or_equiv
_atom_site_adp_type
_atom_site_occupancy
_atom_site_site_symmetry_order
_atom_site_calc_flag
_atom_site_refinement_flags_posn
_atom_site_refinement_flags_adp
_atom_site_refinement_flags_occupancy
_atom_site_disorder_assembly
_atom_site_disorder_group
O1 O 0.2967(2) 0.6537(3) 0.99819(18) 0.1035(6) Uani 1 1 d . . . . .
O2 O 0.21495(19) 0.2234(2) 0.11854(16) 0.0805(5) Uani 1 1 d . . . . .
O3 O 0.09385(18) 0.2747(3) 0.31600(18) 0.0919(6) Uani 1 1 d . . . . .
C1 C 0.4281(2) 0.3085(2) 0.5240(2) 0.0499(4) Uani 1 1 d . . . . .
C2 C 0.5806(2) 0.2883(2) 0.5974(2) 0.0555(5) Uani 1 1 d . . . . .
H2 H 0.622135 0.343136 0.707423 0.067 Uiso 1 1 calc R U . . .
C3 C 0.6731(2) 0.1907(2) 0.5141(2) 0.0553(5) Uani 1 1 d . . . . .
C4 C 0.6099(2) 0.1032(2) 0.3492(2) 0.0541(5) Uani 1 1 d . . . . .
C5 C 0.4597(2) 0.1233(2) 0.2747(2) 0.0549(5) Uani 1 1 d . . . . .
H5 H 0.417844 0.066444 0.164809 0.066 Uiso 1 1 calc R U . . .
C6 C 0.3685(2) 0.2251(2) 0.3575(2) 0.0505(4) Uani 1 1 d . . . . .
C7 C 0.3411(2) 0.4200(2) 0.6201(2) 0.0538(5) Uani 1 1 d . . . . .
H7 H 0.256699 0.452765 0.564841 0.065 Uiso 1 1 calc R U . . .
C8 C 0.3701(2) 0.4788(3) 0.7769(2) 0.0616(5) Uani 1 1 d . . . . .
H8 H 0.450801 0.446311 0.836781 0.074 Uiso 1 1 calc R U . . .
C9 C 0.2782(3) 0.5923(3) 0.8559(2) 0.0688(6) Uani 1 1 d . . . . .
H9 H 0.197656 0.620944 0.792015 0.083 Uiso 1 1 calc R U . . .
C10 C 0.8400(3) 0.1817(3) 0.6022(3) 0.0785(6) Uani 1 1 d . . . . .
H10A H 0.838416 0.062834 0.583121 0.118 Uiso 1 1 calc R U . . .
H10B H 0.860090 0.244827 0.714326 0.118 Uiso 1 1 calc R U . . .
H10C H 0.927856 0.231633 0.565344 0.118 Uiso 1 1 calc R U . . .
C11 C 0.7024(3) -0.0076(3) 0.2526(3) 0.0713(6) Uani 1 1 d . . . . .
H11A H 0.632588 -0.069740 0.145536 0.107 Uiso 1 1 calc R U . . .
H11B H 0.730034 -0.088582 0.299048 0.107 Uiso 1 1 calc R U . . .
H11C H 0.803783 0.064590 0.251524 0.107 Uiso 1 1 calc R U . . .
C12 C 0.2116(2) 0.2439(3) 0.2666(2) 0.0584(5) Uani 1 1 d . . . . .
C13 C 0.0695(3) 0.2418(4) 0.0192(3) 0.0970(9) Uani 1 1 d . . . . .
H13A H 0.081604 0.216039 -0.086766 0.145 Uiso 1 1 calc R U . . .
H13B H 0.060197 0.358542 0.062164 0.145 Uiso 1 1 calc R U . . .
H13C H -0.029728 0.163067 0.016090 0.145 Uiso 1 1 calc R U . . .

loop_
_atom_site_aniso_label
_atom_site_aniso_U_11
_atom_site_aniso_U_22
_atom_site_aniso_U_33
_atom_site_aniso_U_23
_atom_site_aniso_U_13
_atom_site_aniso_U_12
O1 0.1118(14) 0.1389(16) 0.0535(9) 0.0109(9) 0.0221(9) 0.0672(12)
O2 0.0745(10) 0.1276(13) 0.0493(8) 0.0324(8) 0.0167(7) 0.0526(9)
O3 0.0540(9) 0.1530(16) 0.0644(9) 0.0300(10) 0.0184(7) 0.0359(9)
C1 0.0510(10) 0.0524(10) 0.0469(9) 0.0196(8) 0.0155(8) 0.0108(8)
C2 0.0563(11) 0.0627(11) 0.0455(10) 0.0201(8) 0.0109(8) 0.0145(9)
C3 0.0524(10) 0.0609(11) 0.0581(11) 0.0287(9) 0.0154(8) 0.0156(8)
C4 0.0552(11) 0.0520(10) 0.0596(11) 0.0231(9) 0.0210(9) 0.0152(8)
C5 0.0574(11) 0.0581(11) 0.0453(9) 0.0152(8) 0.0152(8) 0.0128(8)
C6 0.0482(10) 0.0548(10) 0.0472(9) 0.0187(8) 0.0140(8) 0.0106(8)
C7 0.0536(10) 0.0584(11) 0.0486(10) 0.0190(8) 0.0138(8) 0.0157(8)
C8 0.0639(12) 0.0699(12) 0.0499(11) 0.0179(9) 0.0136(9) 0.0263(10)
C9 0.0709(13) 0.0794(14) 0.0538(11) 0.0173(10) 0.0170(10) 0.0291(11)
C10 0.0659(13) 0.0990(17) 0.0767(14) 0.0369(13) 0.0150(11) 0.0344(12)
C11 0.0751(14) 0.0716(13) 0.0747(14) 0.0249(11) 0.0320(11) 0.0301(11)
C12 0.0524(11) 0.0689(12) 0.0472(10) 0.0143(9) 0.0125(8) 0.0153(9)
C13 0.0902(17) 0.148(2) 0.0619(14) 0.0379(15) 0.0110(12) 0.0661(17)

loop_
_atom_type_symbol
_atom_type_description
_atom_type_scat_dispersion_real
_atom_type_scat_dispersion_imag
_atom_type_scat_source
C C 0.0033 0.0016 'International Tables Vol C Tables 4.2.6.8 and 6.1.1.4'
H H 0.0000 0.0000 'International Tables Vol C Tables 4.2.6.8 and 6.1.1.4'
O O 0.0106 0.0060 'International Tables Vol C Tables 4.2.6.8 and 6.1.1.4'

loop_
_geom_angle_atom_site_label_1
_geom_angle_atom_site_label_2
_geom_angle_atom_site_label_3
_geom_angle
_geom_angle_site_symmetry_1
_geom_angle_site_symmetry_3
_geom_angle_publ_flag
C12 O2 C13 116.51(17) . . ?
C2 C1 C6 117.31(16) . . ?
C2 C1 C7 119.80(16) . . ?
C6 C1 C7 122.82(16) . . ?
C1 C2 H2 118.4 . . ?
C3 C2 C1 123.17(18) . . ?
C3 C2 H2 118.4 . . ?
C2 C3 C4 119.11(17) . . ?
C2 C3 C10 119.65(18) . . ?
C4 C3 C10 121.23(18) . . ?
C3 C4 C11 121.69(17) . . ?
C5 C4 C3 118.32(17) . . ?
C5 C4 C11 119.97(17) . . ?
C4 C5 H5 118.6 . . ?
C4 C5 C6 122.71(17) . . ?
C6 C5 H5 118.6 . . ?
C1 C6 C12 121.82(16) . . ?
C5 C6 C1 119.30(16) . . ?
C5 C6 C12 118.88(16) . . ?
C1 C7 H7 116.5 . . ?
C8 C7 C1 126.93(17) . . ?
C8 C7 H7 116.5 . . ?
C7 C8 H8 119.6 . . ?
C7 C8 C9 120.86(18) . . ?
C9 C8 H8 119.6 . . ?
O1 C9 C8 125.7(2) . . ?
O1 C9 H9 117.2 . . ?
C8 C9 H9 117.2 . . ?
C3 C10 H10A 109.5 . . ?
C3 C10 H10B 109.5 . . ?
C3 C10 H10C 109.5 . . ?
H10A C10 H10B 109.5 . . ?
H10A C10 H10C 109.5 . . ?
H10B C10 H10C 109.5 . . ?
C4 C11 H11A 109.5 . . ?
C4 C11 H11B 109.5 . . ?
C4 C11 H11C 109.5 . . ?
H11A C11 H11B 109.5 . . ?
H11A C11 H11C 109.5 . . ?
H11B C11 H11C 109.5 . . ?
O2 C12 C6 111.50(16) . . ?
O3 C12 O2 122.20(18) . . ?
O3 C12 C6 126.30(18) . . ?
O2 C13 H13A 109.5 . . ?
O2 C13 H13B 109.5 . . ?
O2 C13 H13C 109.5 . . ?
H13A C13 H13B 109.5 . . ?
H13A C13 H13C 109.5 . . ?
H13B C13 H13C 109.5 . . ?

loop_
_geom_bond_atom_site_label_1
_geom_bond_atom_site_label_2
_geom_bond_distance
_geom_bond_site_symmetry_2
_geom_bond_publ_flag
O1 C9 1.210(2) . ?
O2 C12 1.328(2) . ?
O2 C13 1.446(2) . ?
O3 C12 1.201(2) . ?
C1 C2 1.397(3) . ?
C1 C6 1.406(2) . ?
C1 C7 1.468(2) . ?
C2 H2 0.9300 . ?
C2 C3 1.385(3) . ?
C3 C4 1.398(3) . ?
C3 C10 1.508(3) . ?
C4 C5 1.384(3) . ?
C4 C11 1.502(3) . ?
C5 H5 0.9300 . ?
C5 C6 1.393(2) . ?
C6 C12 1.485(3) . ?
C7 H7 0.9300 . ?
C7 C8 1.323(2) . ?
C8 H8 0.9300 . ?
C8 C9 1.439(3) . ?
C9 H9 0.9300 . ?
C10 H10A 0.9600 . ?
C10 H10B 0.9600 . ?
C10 H10C 0.9600 . ?
C11 H11A 0.9600 . ?
C11 H11B 0.9600 . ?
C11 H11C 0.9600 . ?
C13 H13A 0.9600 . ?
C13 H13B 0.9600 . ?
C13 H13C 0.9600 . ?

loop_
_geom_torsion_atom_site_label_1
_geom_torsion_atom_site_label_2
_geom_torsion_atom_site_label_3
_geom_torsion_atom_site_label_4
_geom_torsion
_geom_torsion_site_symmetry_1
_geom_torsion_site_symmetry_2
_geom_torsion_site_symmetry_3
_geom_torsion_site_symmetry_4
_geom_torsion_publ_flag
C1 C2 C3 C4 -2.0(3) . . . . ?
C1 C2 C3 C10 177.58(18) . . . . ?
C1 C6 C12 O2 152.61(18) . . . . ?
C1 C6 C12 O3 -26.9(3) . . . . ?
C1 C7 C8 C9 177.92(18) . . . . ?
C2 C1 C6 C5 2.0(3) . . . . ?
C2 C1 C6 C12 -177.36(17) . . . . ?
C2 C1 C7 C8 -15.6(3) . . . . ?
C2 C3 C4 C5 2.5(3) . . . . ?
C2 C3 C4 C11 -178.78(17) . . . . ?
C3 C4 C5 C6 -0.8(3) . . . . ?
C4 C5 C6 C1 -1.5(3) . . . . ?
C4 C5 C6 C12 177.89(17) . . . . ?
C5 C6 C12 O2 -26.8(2) . . . . ?
C5 C6 C12 O3 153.7(2) . . . . ?
C6 C1 C2 C3 -0.3(3) . . . . ?
C6 C1 C7 C8 167.31(19) . . . . ?
C7 C1 C2 C3 -177.55(16) . . . . ?
C7 C1 C6 C5 179.15(16) . . . . ?
C7 C1 C6 C12 -0.2(3) . . . . ?
C7 C8 C9 O1 -179.3(2) . . . . ?
C10 C3 C4 C5 -177.06(18) . . . . ?
C10 C3 C4 C11 1.7(3) . . . . ?
C11 C4 C5 C6 -179.57(17) . . . . ?
C13 O2 C12 O3 0.6(3) . . . . ?
C13 O2 C12 C6 -179.0(2) . . . . ?
